data_4340567
loop_
_publ_author_name
'Hashem, Emtithal'
'Platts, James A.'
'Hartl, Franti\<sek'
'Lorusso, Giulia'
'Evangelisti, Marco'
'Schulzke, Carola'
'Baker, Robert J.'

_publ_section_title
;
 Thiocyanate complexes of uranium in multiple oxidation States: a combined
 structural, magnetic, spectroscopic, spectroelectrochemical, and
 theoretical study.
;
_journal_issue 16
_journal_name_full 'Inorganic chemistry'
_journal_page_first 8624
_journal_page_last 8637
_journal_paper_doi 10.1021/ic501236j
_journal_volume 53
_journal_year 2014
_chemical_formula_sum 'C76 H150 N14 S8 U'
_chemical_formula_weight 1754.61
_chemical_name_systematic
;
 tetrabutylammonium octakis(thiocyanato-N)uranate(IV)
;
_space_group_IT_number 29
_symmetry_cell_setting orthorhombic
_symmetry_space_group_name_Hall 'P 2c -2ac'
_symmetry_space_group_name_H-M 'P c a 21'
_atom_sites_solution_hydrogens geom
_atom_sites_solution_primary direct
_atom_sites_solution_secondary difmap
_audit_creation_method SHELXL-97
_cell_angle_alpha 90.00
_cell_angle_beta 90.00
_cell_angle_gamma 90.00
_cell_formula_units_Z 4
_cell_length_a 26.3721(9)
_cell_length_b 17.9946(6)
_cell_length_c 19.9695(7)
_cell_measurement_reflns_used 37016
_cell_measurement_temperature 175(2)
_cell_volume 9476.6(6)
_computing_structure_refinement 'SHELXL-97 (Sheldrick, 2008)'
_diffrn_ambient_temperature 175(2)
_diffrn_measured_fraction_theta_full 0.969
_diffrn_measured_fraction_theta_max 0.975
_diffrn_radiation_monochromator graphite
_diffrn_radiation_source 'fine-focus sealed tube'
_diffrn_radiation_type CuK\a
_diffrn_radiation_wavelength 1.54178
_diffrn_reflns_av_R_equivalents 0.0390
_diffrn_reflns_av_sigmaI/netI 0.0712
_diffrn_reflns_limit_h_max 29
_diffrn_reflns_limit_h_min -31
_diffrn_reflns_limit_k_max 21
_diffrn_reflns_limit_k_min -21
_diffrn_reflns_limit_l_max 23
_diffrn_reflns_limit_l_min -22
_diffrn_reflns_number 35881
_diffrn_reflns_theta_full 25.00
_diffrn_reflns_theta_max 66.96
_diffrn_reflns_theta_min 4.02
_exptl_absorpt_coefficient_mu 6.800
_exptl_absorpt_correction_T_max 0.7529
_exptl_absorpt_correction_T_min 0.5152
_exptl_absorpt_correction_type multi-scan
_exptl_absorpt_process_details 'SADABS (Bruker 2012/1)'
_exptl_crystal_density_diffrn 1.230
_exptl_crystal_density_method 'not measured'
_exptl_crystal_F_000 3696
_exptl_crystal_size_max 0.37
_exptl_crystal_size_mid 0.25
_exptl_crystal_size_min 0.24
_refine_diff_density_max 2.399
_refine_diff_density_min -1.315
_refine_diff_density_rms 0.094
_refine_ls_abs_structure_details 'Flack H D (1983), Acta Cryst. A39, 876-881'
_refine_ls_abs_structure_Flack -0.002(3)
_refine_ls_extinction_method none
_refine_ls_goodness_of_fit_ref 1.031
_refine_ls_hydrogen_treatment constr
_refine_ls_matrix_type full
_refine_ls_number_parameters 933
_refine_ls_number_reflns 14001
_refine_ls_number_restraints 49
_refine_ls_restrained_S_all 1.034
_refine_ls_R_factor_all 0.0375
_refine_ls_R_factor_gt 0.0343
_refine_ls_shift/su_max 0.006
_refine_ls_shift/su_mean 0.000
_refine_ls_structure_factor_coef Fsqd
_refine_ls_weighting_details 'calc w=1/[\s^2^(Fo^2^)+(0.0378P)^2^+0.1875P] where P=(Fo^2^+2Fc^2^)/3'
_refine_ls_weighting_scheme calc
_refine_ls_wR_factor_gt 0.0821
_refine_ls_wR_factor_ref 0.0839
_reflns_number_gt 12953
_reflns_number_total 14001
_reflns_threshold_expression >2\s(I)
_cod_data_source_file ic501236j_si_002.cif
_cod_data_source_block cu_ehabu4n_0ma
_cod_depositor_comments 'Adding full bibliography for 4340567--4340568.cif.'
_cod_original_sg_symbol_H-M Pca21
_cod_database_code 4340567

loop_
_symmetry_equiv_pos_as_xyz
'x, y, z'
'-x, -y, z+1/2'
'-x+1/2, y, z+1/2'
'x+1/2, -y, z'

loop_
_atom_site_label
_atom_site_type_symbol
_atom_site_fract_x
_atom_site_fract_y
_atom_site_fract_z
_atom_site_U_iso_or_equiv
_atom_site_adp_type
_atom_site_occupancy
_atom_site_symmetry_multiplicity
_atom_site_calc_flag
_atom_site_refinement_flags
_atom_site_disorder_assembly
_atom_site_disorder_group
C1 C 0.90077(17) 0.5126(3) 0.7364(2) 0.0254(10) Uani 1 1 d . . .
C2 C 0.86148(19) 0.5980(3) 0.9316(3) 0.0319(11) Uani 1 1 d . . .
C3 C 1.03217(17) 0.5837(3) 0.8130(2) 0.0293(11) Uani 1 1 d . . .
C4 C 0.9711(2) 0.7677(3) 0.9510(3) 0.0350(12) Uani 1 1 d . . .
C5 C 1.0372(2) 0.7885(3) 0.7394(3) 0.0414(13) Uani 1 1 d . . .
C6 C 0.89958(19) 0.8938(3) 0.8129(2) 0.0321(12) Uani 1 1 d . . .
C7 C 0.91932(18) 0.7070(3) 0.6177(3) 0.0296(12) Uani 1 1 d . . .
C8 C 0.79254(19) 0.7380(3) 0.7678(2) 0.0280(10) Uani 1 1 d . . .
N1 N 0.90319(16) 0.5758(2) 0.7487(2) 0.0285(9) Uani 1 1 d . . .
N2 N 0.88212(16) 0.6288(2) 0.8874(2) 0.0323(9) Uani 1 1 d . . .
N3 N 0.99398(14) 0.6163(2) 0.8160(2) 0.0325(10) Uani 1 1 d . . .
N4 N 0.95700(17) 0.7429(2) 0.9013(2) 0.0319(9) Uani 1 1 d . . .
N5 N 0.99941(15) 0.7625(2) 0.7592(2) 0.0319(9) Uani 1 1 d . . .
N6 N 0.90379(14) 0.83039(19) 0.8037(3) 0.0305(8) Uani 1 1 d . . .
N7 N 0.91781(16) 0.7127(3) 0.6772(2) 0.0307(10) Uani 1 1 d . . .
N8 N 0.83245(13) 0.7148(2) 0.77982(19) 0.0261(9) Uani 1 1 d . . .
S1 S 0.89532(4) 0.42429(6) 0.71974(6) 0.0281(2) Uani 1 1 d . . .
S2 S 0.83392(5) 0.55455(9) 0.99296(7) 0.0427(3) Uani 1 1 d . . .
S3 S 1.08494(5) 0.53736(8) 0.81115(6) 0.0402(4) Uani 1 1 d . . .
S4 S 0.99217(11) 0.80347(10) 1.02036(9) 0.0827(8) Uani 1 1 d . . .
S5 S 1.09001(6) 0.82761(10) 0.71455(11) 0.0572(4) Uani 1 1 d . . .
S6 S 0.89533(6) 0.98376(7) 0.82684(8) 0.0434(3) Uani 1 1 d . . .
S7 S 0.92060(6) 0.69920(9) 0.53748(8) 0.0454(4) Uani 1 1 d . . .
S8 S 0.73594(5) 0.76946(7) 0.75144(7) 0.0362(3) Uani 1 1 d . . .
U1 U 0.922647(4) 0.696757(6) 0.796457(13) 0.02084(6) Uani 1 1 d . . .
C10 C 0.7833(2) 0.4473(3) 0.8305(3) 0.0366(12) Uani 1 1 d . . .
H10A H 0.8077 0.4181 0.8034 0.044 Uiso 1 1 calc R . .
H10B H 0.8025 0.4879 0.8523 0.044 Uiso 1 1 calc R . .
C11 C 0.7619(3) 0.3969(4) 0.8849(4) 0.061(2) Uani 1 1 d . . .
H11A H 0.7394 0.3593 0.8644 0.073 Uiso 1 1 calc R . .
H11B H 0.7415 0.4268 0.9166 0.073 Uiso 1 1 calc R . .
C12 C 0.8049(3) 0.3580(4) 0.9228(4) 0.068(2) Uani 1 1 d . . .
H12A H 0.8293 0.3960 0.9384 0.081 Uiso 1 1 calc R . .
H12B H 0.7905 0.3334 0.9628 0.081 Uiso 1 1 calc R . .
C13 C 0.8330(3) 0.3011(4) 0.8821(5) 0.066(2) Uani 1 1 d . . .
H13A H 0.8599 0.2789 0.9095 0.099 Uiso 1 1 calc R . .
H13B H 0.8481 0.3250 0.8427 0.099 Uiso 1 1 calc R . .
H13C H 0.8095 0.2622 0.8676 0.099 Uiso 1 1 calc R . .
C14 C 0.70568(19) 0.5271(3) 0.8223(3) 0.0354(11) Uani 1 1 d . . .
H14A H 0.6816 0.5495 0.7900 0.042 Uiso 1 1 calc R . .
H14B H 0.6861 0.4929 0.8513 0.042 Uiso 1 1 calc R . .
C15 C 0.72710(19) 0.5881(3) 0.8653(3) 0.0327(11) Uani 1 1 d . . .
H15A H 0.7468 0.6226 0.8368 0.039 Uiso 1 1 calc R . .
H15B H 0.7506 0.5662 0.8986 0.039 Uiso 1 1 calc R . .
C16 C 0.68623(19) 0.6312(3) 0.9015(3) 0.0364(12) Uani 1 1 d . . .
H16A H 0.6632 0.6541 0.8683 0.044 Uiso 1 1 calc R . .
H16B H 0.6660 0.5966 0.9294 0.044 Uiso 1 1 calc R . .
C17 C 0.7082(3) 0.6907(3) 0.9452(3) 0.0464(15) Uani 1 1 d . . .
H17A H 0.6807 0.7173 0.9680 0.070 Uiso 1 1 calc R . .
H17B H 0.7276 0.7257 0.9176 0.070 Uiso 1 1 calc R . .
H17C H 0.7307 0.6682 0.9786 0.070 Uiso 1 1 calc R . .
C18 C 0.77455(17) 0.5300(3) 0.7347(2) 0.0270(10) Uani 1 1 d . . .
H18A H 0.7937 0.5673 0.7611 0.032 Uiso 1 1 calc R . .
H18B H 0.7997 0.4980 0.7119 0.032 Uiso 1 1 calc R . .
C19 C 0.7443(2) 0.5707(3) 0.6818(3) 0.0403(13) Uani 1 1 d . . .
H19A H 0.7223 0.5351 0.6576 0.048 Uiso 1 1 calc R . .
H19B H 0.7224 0.6084 0.7033 0.048 Uiso 1 1 calc R . .
C20 C 0.7798(3) 0.6081(3) 0.6330(3) 0.0454(14) Uani 1 1 d . . .
H20A H 0.8057 0.6361 0.6585 0.054 Uiso 1 1 calc R . .
H20B H 0.7602 0.6444 0.6061 0.054 Uiso 1 1 calc R . .
C21 C 0.8064(3) 0.5543(4) 0.5857(3) 0.0499(15) Uani 1 1 d . . .
H21A H 0.8288 0.5821 0.5556 0.075 Uiso 1 1 calc R . .
H21B H 0.7811 0.5274 0.5593 0.075 Uiso 1 1 calc R . .
H21C H 0.8265 0.5188 0.6119 0.075 Uiso 1 1 calc R . .
C22 C 0.7148(2) 0.4220(3) 0.7462(4) 0.0496(15) Uani 1 1 d . . .
H22A H 0.6870 0.4460 0.7209 0.060 Uiso 1 1 calc R A 1
H22B H 0.6992 0.3881 0.7794 0.060 Uiso 1 1 calc R A 1
C23 C 0.7468(13) 0.3761(19) 0.6976(19) 0.063(9) Uani 0.573(13) 1 d P B 1
H23A H 0.7721 0.3464 0.7226 0.076 Uiso 0.573(13) 1 calc PR B 1
H23B H 0.7651 0.4093 0.6663 0.076 Uiso 0.573(13) 1 calc PR B 1
C24 C 0.7099(9) 0.3224(14) 0.6570(13) 0.099(4) Uani 0.573(13) 1 d PD B 1
H24A H 0.6887 0.2941 0.6890 0.119 Uiso 0.573(13) 1 calc PR B 1
H24B H 0.6870 0.3528 0.6288 0.119 Uiso 0.573(13) 1 calc PR B 1
C25 C 0.7385(6) 0.2692(9) 0.6134(10) 0.099(4) Uani 0.573(13) 1 d PD B 1
H25A H 0.7155 0.2481 0.5798 0.148 Uiso 0.573(13) 1 calc PR B 1
H25B H 0.7524 0.2290 0.6410 0.148 Uiso 0.573(13) 1 calc PR B 1
H25C H 0.7662 0.2954 0.5909 0.148 Uiso 0.573(13) 1 calc PR B 1
C23A C 0.7466(15) 0.361(2) 0.712(2) 0.053(10) Uani 0.427(13) 1 d P B 2
H23C H 0.7740 0.3846 0.6862 0.063 Uiso 0.427(13) 1 calc PR B 2
H23D H 0.7628 0.3302 0.7476 0.063 Uiso 0.427(13) 1 calc PR B 2
C24A C 0.7197(14) 0.3134(18) 0.6698(15) 0.099(4) Uani 0.427(13) 1 d PD B 2
H24C H 0.6895 0.2941 0.6935 0.119 Uiso 0.427(13) 1 calc PR B 2
H24D H 0.7413 0.2706 0.6574 0.119 Uiso 0.427(13) 1 calc PR B 2
C25A C 0.7030(9) 0.3541(11) 0.6065(13) 0.099(4) Uani 0.427(13) 1 d PD B 2
H25D H 0.6913 0.3179 0.5732 0.148 Uiso 0.427(13) 1 calc PR B 2
H25E H 0.7317 0.3821 0.5882 0.148 Uiso 0.427(13) 1 calc PR B 2
H25F H 0.6753 0.3884 0.6173 0.148 Uiso 0.427(13) 1 calc PR B 2
N9 N 0.74413(15) 0.4817(2) 0.7834(2) 0.0326(11) Uani 1 1 d . B .
C30 C 0.7205(2) 0.8910(3) 0.4142(3) 0.0403(13) Uani 1 1 d . . .
H30A H 0.6879 0.9112 0.3977 0.048 Uiso 1 1 calc R . .
H30B H 0.7308 0.8511 0.3829 0.048 Uiso 1 1 calc R . .
C31 C 0.7111(2) 0.8562(3) 0.4808(3) 0.0436(14) Uani 1 1 d . . .
H31A H 0.7001 0.8947 0.5132 0.052 Uiso 1 1 calc R . .
H31B H 0.7427 0.8334 0.4978 0.052 Uiso 1 1 calc R . .
C32 C 0.6701(3) 0.7970(4) 0.4742(4) 0.0527(17) Uani 1 1 d . . .
H32A H 0.6808 0.7600 0.4403 0.063 Uiso 1 1 calc R . .
H32B H 0.6384 0.8205 0.4581 0.063 Uiso 1 1 calc R . .
C33 C 0.6595(3) 0.7570(4) 0.5407(3) 0.068(2) Uani 1 1 d . . .
H33A H 0.6329 0.7197 0.5341 0.101 Uiso 1 1 calc R . .
H33B H 0.6483 0.7933 0.5742 0.101 Uiso 1 1 calc R . .
H33C H 0.6906 0.7326 0.5563 0.101 Uiso 1 1 calc R . .
C34 C 0.8129(2) 0.9241(3) 0.4253(3) 0.0403(13) Uani 1 1 d . . .
H34A H 0.8357 0.9672 0.4315 0.048 Uiso 1 1 calc R . .
H34B H 0.8114 0.8972 0.4685 0.048 Uiso 1 1 calc R . .
C35 C 0.8362(2) 0.8735(3) 0.3745(3) 0.0395(12) Uani 1 1 d . . .
H35A H 0.8379 0.8992 0.3307 0.047 Uiso 1 1 calc R . .
H35B H 0.8148 0.8287 0.3691 0.047 Uiso 1 1 calc R . .
C36 C 0.8887(3) 0.8510(4) 0.3960(4) 0.0534(16) Uani 1 1 d . . .
H36A H 0.8866 0.8259 0.4400 0.064 Uiso 1 1 calc R . .
H36B H 0.9097 0.8963 0.4016 0.064 Uiso 1 1 calc R . .
C37 C 0.9149(3) 0.7993(3) 0.3463(6) 0.063(2) Uani 1 1 d . . .
H37A H 0.9487 0.7864 0.3631 0.095 Uiso 1 1 calc R . .
H37B H 0.9181 0.8244 0.3029 0.095 Uiso 1 1 calc R . .
H37C H 0.8947 0.7540 0.3410 0.095 Uiso 1 1 calc R . .
C38 C 0.7566(2) 0.9837(3) 0.3391(3) 0.0377(12) Uani 1 1 d . . .
H38A H 0.7217 1.0025 0.3322 0.045 Uiso 1 1 calc R . .
H38B H 0.7619 0.9421 0.3075 0.045 Uiso 1 1 calc R . .
C39 C 0.7938(3) 1.0459(3) 0.3212(4) 0.0552(18) Uani 1 1 d . . .
H39A H 0.7900 1.0876 0.3532 0.066 Uiso 1 1 calc R . .
H39B H 0.8290 1.0272 0.3242 0.066 Uiso 1 1 calc R . .
C40 C 0.7833(3) 1.0731(4) 0.2505(4) 0.0574(17) Uani 1 1 d . . .
H40A H 0.7824 1.0297 0.2201 0.069 Uiso 1 1 calc R . .
H40B H 0.8117 1.1054 0.2361 0.069 Uiso 1 1 calc R . .
C41 C 0.7334(3) 1.1165(4) 0.2432(5) 0.076(2) Uani 1 1 d . . .
H41A H 0.7292 1.1320 0.1965 0.114 Uiso 1 1 calc R . .
H41B H 0.7343 1.1605 0.2721 0.114 Uiso 1 1 calc R . .
H41C H 0.7049 1.0847 0.2563 0.114 Uiso 1 1 calc R . .
C42 C 0.7501(3) 1.0142(4) 0.4610(4) 0.0610(19) Uani 1 1 d . . .
H42A H 0.7786 1.0500 0.4596 0.073 Uiso 1 1 calc R . .
H42B H 0.7499 0.9915 0.5061 0.073 Uiso 1 1 calc R . .
C43 C 0.7008(3) 1.0569(5) 0.4516(6) 0.094(3) Uani 1 1 d . . .
H43A H 0.7016 1.0825 0.4077 0.112 Uiso 1 1 calc R . .
H43B H 0.6722 1.0214 0.4510 0.112 Uiso 1 1 calc R . .
C44 C 0.6918(4) 1.1140(5) 0.5063(5) 0.088(3) Uani 1 1 d . . .
H44A H 0.7241 1.1398 0.5164 0.106 Uiso 1 1 calc R . .
H44B H 0.6672 1.1515 0.4903 0.106 Uiso 1 1 calc R . .
C45 C 0.6737(5) 1.0814(7) 0.5635(6) 0.118(4) Uani 1 1 d . . .
H45A H 0.6679 1.1196 0.5976 0.177 Uiso 1 1 calc R . .
H45B H 0.6985 1.0453 0.5802 0.177 Uiso 1 1 calc R . .
H45C H 0.6417 1.0559 0.5537 0.177 Uiso 1 1 calc R . .
N10 N 0.76033(18) 0.9534(2) 0.4100(2) 0.0390(10) Uani 1 1 d . . .
N11 N 0.00438(15) 0.4663(2) 0.55115(19) 0.0260(8) Uani 1 1 d . . .
C50 C 0.0336(2) 0.3986(3) 0.5754(2) 0.0305(10) Uani 1 1 d . . .
H50A H 0.0701 0.4116 0.5777 0.037 Uiso 1 1 calc R . .
H50B H 0.0300 0.3585 0.5417 0.037 Uiso 1 1 calc R . .
C51 C 0.0173(2) 0.3683(3) 0.6434(3) 0.0350(11) Uani 1 1 d . . .
H51A H -0.0165 0.3445 0.6392 0.042 Uiso 1 1 calc R . .
H51B H 0.0144 0.4097 0.6758 0.042 Uiso 1 1 calc R . .
C52 C 0.0556(2) 0.3114(3) 0.6692(3) 0.0362(12) Uani 1 1 d . . .
H52A H 0.0620 0.2744 0.6336 0.043 Uiso 1 1 calc R . .
H52B H 0.0407 0.2849 0.7078 0.043 Uiso 1 1 calc R . .
C53 C 0.1063(2) 0.3454(3) 0.6907(3) 0.0416(13) Uani 1 1 d . . .
H53A H 0.1290 0.3059 0.7064 0.062 Uiso 1 1 calc R . .
H53B H 0.1005 0.3811 0.7270 0.062 Uiso 1 1 calc R . .
H53C H 0.1218 0.3709 0.6525 0.062 Uiso 1 1 calc R . .
C54 C 0.01061(19) 0.5311(3) 0.6003(2) 0.0294(10) Uani 1 1 d . . .
H54A H -0.0039 0.5763 0.5795 0.035 Uiso 1 1 calc R . .
H54B H -0.0095 0.5201 0.6410 0.035 Uiso 1 1 calc R . .
C55 C 0.0644(2) 0.5477(3) 0.6210(3) 0.0321(11) Uani 1 1 d . . .
H55A H 0.0877 0.5379 0.5832 0.039 Uiso 1 1 calc R . .
H55B H 0.0743 0.5151 0.6588 0.039 Uiso 1 1 calc R . .
C56 C 0.0686(3) 0.6301(3) 0.6425(3) 0.0435(14) Uani 1 1 d . . .
H56A H 0.0392 0.6431 0.6709 0.052 Uiso 1 1 calc R . .
H56B H 0.0997 0.6370 0.6695 0.052 Uiso 1 1 calc R . .
C57 C 0.0702(3) 0.6814(4) 0.5832(4) 0.0587(19) Uani 1 1 d . . .
H57A H 0.0733 0.7329 0.5988 0.088 Uiso 1 1 calc R . .
H57B H 0.0390 0.6759 0.5571 0.088 Uiso 1 1 calc R . .
H57C H 0.0995 0.6690 0.5551 0.088 Uiso 1 1 calc R . .
C58 C 0.02662(18) 0.4866(3) 0.4834(2) 0.0275(10) Uani 1 1 d . . .
H58A H 0.0252 0.4422 0.4543 0.033 Uiso 1 1 calc R . .
H58B H 0.0628 0.4992 0.4898 0.033 Uiso 1 1 calc R . .
C59 C 0.00129(19) 0.5508(3) 0.4467(2) 0.0306(11) Uani 1 1 d . . .
H59A H -0.0031 0.5933 0.4776 0.037 Uiso 1 1 calc R . .
H59B H -0.0327 0.5352 0.4310 0.037 Uiso 1 1 calc R . .
C60 C 0.0335(2) 0.5745(3) 0.3870(3) 0.0343(11) Uani 1 1 d . . .
H60A H 0.0382 0.5316 0.3567 0.041 Uiso 1 1 calc R . .
H60B H 0.0673 0.5904 0.4030 0.041 Uiso 1 1 calc R . .
C61 C 0.0086(3) 0.6383(3) 0.3485(3) 0.0484(15) Uani 1 1 d . . .
H61A H 0.0301 0.6523 0.3106 0.073 Uiso 1 1 calc R . .
H61B H 0.0043 0.6811 0.3784 0.073 Uiso 1 1 calc R . .
H61C H -0.0247 0.6223 0.3320 0.073 Uiso 1 1 calc R . .
C62 C -0.05220(19) 0.4531(3) 0.5461(3) 0.0349(12) Uani 1 1 d . . .
H62A H -0.0689 0.5005 0.5340 0.042 Uiso 1 1 calc R . .
H62B H -0.0650 0.4381 0.5907 0.042 Uiso 1 1 calc R . .
C63 C -0.0676(3) 0.3943(5) 0.4954(4) 0.065(2) Uani 1 1 d . D .
H63A H -0.0556 0.3447 0.5099 0.078 Uiso 1 1 calc R . .
H63B H -0.0526 0.4056 0.4511 0.078 Uiso 1 1 calc R . .
C64 C -0.1277(3) 0.3955(5) 0.4910(4) 0.072(2) Uani 1 1 d DU . .
H64A H -0.1389 0.4481 0.4908 0.086 Uiso 1 1 calc R C 1
H64B H -0.1378 0.3736 0.4475 0.086 Uiso 1 1 calc R C 1
C65 C -0.1555(4) 0.3564(8) 0.5444(6) 0.055(3) Uani 0.60 1 d PDU D 1
H65A H -0.1920 0.3604 0.5362 0.083 Uiso 0.60 1 calc PR D 1
H65B H -0.1473 0.3789 0.5878 0.083 Uiso 0.60 1 calc PR D 1
H65C H -0.1456 0.3039 0.5447 0.083 Uiso 0.60 1 calc PR D 1
C65A C -0.129(2) 0.333(2) 0.542(2) 0.165(16) Uani 0.40 1 d PDU D 2
H65D H -0.1139 0.2885 0.5222 0.248 Uiso 0.40 1 calc PR D 2
H65E H -0.1638 0.3235 0.5553 0.248 Uiso 0.40 1 calc PR D 2
H65F H -0.1089 0.3480 0.5813 0.248 Uiso 0.40 1 calc PR D 2
N12 N 0.03843(18) 0.0184(3) 0.1169(2) 0.0401(10) Uani 1 1 d . . .
C70 C 0.0765(2) 0.0742(3) 0.1433(3) 0.0336(12) Uani 1 1 d . . .
H70A H 0.0928 0.0528 0.1836 0.040 Uiso 1 1 calc R . .
H70B H 0.0579 0.1192 0.1576 0.040 Uiso 1 1 calc R . .
C71 C 0.1182(2) 0.0978(3) 0.0946(3) 0.0427(13) Uani 1 1 d . . .
H71A H 0.1047 0.1356 0.0634 0.051 Uiso 1 1 calc R . .
H71B H 0.1291 0.0543 0.0678 0.051 Uiso 1 1 calc R . .
C72 C 0.1639(2) 0.1297(3) 0.1318(3) 0.0428(13) Uani 1 1 d . . .
H72A H 0.1845 0.1597 0.1003 0.051 Uiso 1 1 calc R . .
H72B H 0.1520 0.1630 0.1679 0.051 Uiso 1 1 calc R . .
C73 C 0.1965(3) 0.0694(4) 0.1616(4) 0.0555(16) Uani 1 1 d . . .
H73A H 0.2254 0.0919 0.1849 0.083 Uiso 1 1 calc R . .
H73B H 0.2090 0.0369 0.1258 0.083 Uiso 1 1 calc R . .
H73C H 0.1764 0.0402 0.1934 0.083 Uiso 1 1 calc R . .
C74 C 0.0192(2) 0.0405(5) 0.0484(3) 0.0541(17) Uani 1 1 d . F .
H74A H 0.0486 0.0430 0.0176 0.065 Uiso 1 1 calc R . .
H74B H -0.0033 0.0005 0.0319 0.065 Uiso 1 1 calc R . .
C75 C -0.0088(3) 0.1122(5) 0.0439(3) 0.064(2) Uani 1 1 d D . .
H75A H 0.0137 0.1552 0.0525 0.076 Uiso 1 1 calc R E 1
H75B H -0.0379 0.1137 0.0752 0.076 Uiso 1 1 calc R E 1
C76 C -0.0266(4) 0.1093(5) -0.0309(5) 0.036(3) Uani 0.602(18) 1 d PD F 1
H76A H 0.0028 0.0998 -0.0605 0.043 Uiso 0.602(18) 1 calc PR F 1
H76B H -0.0513 0.0684 -0.0370 0.043 Uiso 0.602(18) 1 calc PR F 1
C77 C -0.0512(5) 0.1829(6) -0.0494(6) 0.052(4) Uani 0.602(18) 1 d PD F 1
H77A H -0.0624 0.1813 -0.0961 0.078 Uiso 0.602(18) 1 calc PR F 1
H77B H -0.0265 0.2232 -0.0437 0.078 Uiso 0.602(18) 1 calc PR F 1
H77C H -0.0804 0.1919 -0.0202 0.078 Uiso 0.602(18) 1 calc PR F 1
C76A C -0.0167(6) 0.1661(7) -0.0148(6) 0.042(5) Uani 0.398(18) 1 d PD F 2
H76C H -0.0374 0.2095 -0.0016 0.051 Uiso 0.398(18) 1 calc PR F 2
H76D H 0.0160 0.1834 -0.0335 0.051 Uiso 0.398(18) 1 calc PR F 2
C77A C -0.0446(8) 0.1166(9) -0.0635(9) 0.054(6) Uani 0.398(18) 1 d PD F 2
H77D H -0.0523 0.1447 -0.1043 0.081 Uiso 0.398(18) 1 calc PR F 2
H77E H -0.0763 0.0995 -0.0430 0.081 Uiso 0.398(18) 1 calc PR F 2
H77F H -0.0234 0.0737 -0.0747 0.081 Uiso 0.398(18) 1 calc PR F 2
C78 C 0.0637(2) -0.0566(4) 0.1070(3) 0.0486(15) Uani 1 1 d . . .
H78A H 0.0411 -0.0878 0.0792 0.058 Uiso 1 1 calc R . .
H78B H 0.0954 -0.0487 0.0812 0.058 Uiso 1 1 calc R . .
C79 C 0.0768(2) -0.0995(3) 0.1695(4) 0.0541(17) Uani 1 1 d . . .
H79A H 0.0453 -0.1124 0.1937 0.065 Uiso 1 1 calc R . .
H79B H 0.0978 -0.0681 0.1993 0.065 Uiso 1 1 calc R . .
C80 C 0.1056(3) -0.1702(4) 0.1524(6) 0.080(3) Uani 1 1 d . . .
H80A H 0.0866 -0.1977 0.1176 0.096 Uiso 1 1 calc R . .
H80B H 0.1390 -0.1565 0.1333 0.096 Uiso 1 1 calc R . .
C81 C 0.1137(4) -0.2197(4) 0.2105(6) 0.093(3) Uani 1 1 d . . .
H81A H 0.1325 -0.2639 0.1961 0.139 Uiso 1 1 calc R . .
H81B H 0.0809 -0.2347 0.2290 0.139 Uiso 1 1 calc R . .
H81C H 0.1332 -0.1933 0.2449 0.139 Uiso 1 1 calc R . .
C82 C -0.0045(2) 0.0141(3) 0.1672(3) 0.0397(12) Uani 1 1 d . . .
H82A H -0.0190 0.0645 0.1729 0.048 Uiso 1 1 calc R . .
H82B H 0.0096 -0.0014 0.2110 0.048 Uiso 1 1 calc R . .
C83 C -0.0470(2) -0.0389(4) 0.1485(3) 0.0466(14) Uani 1 1 d . . .
H83A H -0.0624 -0.0227 0.1056 0.056 Uiso 1 1 calc R . .
H83B H -0.0329 -0.0893 0.1418 0.056 Uiso 1 1 calc R . .
C84 C -0.0876(3) -0.0419(4) 0.2017(3) 0.0542(17) Uani 1 1 d . . .
H84A H -0.1017 0.0085 0.2086 0.065 Uiso 1 1 calc R . .
H84B H -0.0724 -0.0584 0.2445 0.065 Uiso 1 1 calc R . .
C85 C -0.1304(3) -0.0950(4) 0.1823(4) 0.0579(17) Uani 1 1 d . . .
H85A H -0.1561 -0.0957 0.2178 0.087 Uiso 1 1 calc R . .
H85B H -0.1166 -0.1452 0.1763 0.087 Uiso 1 1 calc R . .
H85C H -0.1460 -0.0783 0.1404 0.087 Uiso 1 1 calc R . .
N13 N 0.7018(4) 0.2160(6) 0.9124(9) 0.160(6) Uani 1 1 d . . .
C91 C 0.6607(4) 0.2316(6) 0.8974(6) 0.097(3) Uani 1 1 d . . .
C92 C 0.6074(4) 0.2478(5) 0.8828(6) 0.096(3) Uani 1 1 d . . .
H92A H 0.5952 0.2141 0.8478 0.144 Uiso 1 1 calc R . .
H92B H 0.6042 0.2993 0.8674 0.144 Uiso 1 1 calc R . .
H92C H 0.5871 0.2409 0.9235 0.144 Uiso 1 1 calc R . .
N14 N 0.6040(3) 0.0653(4) 0.9430(4) 0.078(2) Uani 1 1 d . . .
C93 C 0.5693(3) 0.0714(4) 0.9086(4) 0.059(2) Uani 1 1 d . . .
C94 C 0.5253(3) 0.0799(4) 0.8665(4) 0.0620(19) Uani 1 1 d . . .
H94A H 0.5075 0.1260 0.8783 0.093 Uiso 1 1 calc R . .
H94B H 0.5025 0.0375 0.8730 0.093 Uiso 1 1 calc R . .
H94C H 0.5359 0.0821 0.8195 0.093 Uiso 1 1 calc R . .

loop_
_atom_site_aniso_label
_atom_site_aniso_U_11
_atom_site_aniso_U_22
_atom_site_aniso_U_33
_atom_site_aniso_U_23
_atom_site_aniso_U_13
_atom_site_aniso_U_12
C1 0.015(2) 0.036(3) 0.025(2) 0.006(2) -0.0022(18) 0.0020(18)
C2 0.023(2) 0.035(3) 0.037(3) 0.000(2) -0.005(2) 0.005(2)
C3 0.022(2) 0.034(2) 0.031(3) 0.002(2) 0.0004(18) -0.0031(18)
C4 0.041(3) 0.025(2) 0.039(3) 0.006(2) -0.004(2) -0.004(2)
C5 0.034(3) 0.033(2) 0.057(4) -0.016(3) -0.005(3) 0.006(2)
C6 0.027(2) 0.037(3) 0.033(3) -0.007(2) 0.007(2) -0.0034(18)
C7 0.019(3) 0.026(2) 0.043(4) 0.001(2) -0.004(2) 0.0025(17)
C8 0.031(3) 0.027(2) 0.026(2) -0.0018(19) 0.005(2) -0.008(2)
N1 0.024(2) 0.024(2) 0.038(2) -0.0073(18) -0.0047(18) 0.0021(16)
N2 0.026(2) 0.039(2) 0.032(2) 0.007(2) 0.0015(19) 0.0039(18)
N3 0.0180(18) 0.0255(16) 0.054(3) -0.0006(18) -0.0066(17) 0.0085(14)
N4 0.031(2) 0.036(2) 0.028(2) -0.0115(19) -0.0084(18) -0.0006(18)
N5 0.020(2) 0.029(2) 0.047(2) -0.0068(19) 0.0052(19) -0.0091(16)
N6 0.0273(18) 0.0290(18) 0.035(2) -0.008(2) 0.004(2) 0.0021(14)
N7 0.031(2) 0.034(2) 0.027(3) -0.008(2) -0.0018(17) -0.0031(17)
N8 0.0092(17) 0.0316(18) 0.037(3) 0.0017(16) -0.0038(15) 0.0031(14)
S1 0.0280(6) 0.0224(5) 0.0339(6) -0.0001(5) 0.0048(5) 0.0007(4)
S2 0.0271(7) 0.0604(8) 0.0406(7) 0.0199(7) 0.0006(6) 0.0035(6)
S3 0.0266(6) 0.0579(7) 0.0360(10) 0.0037(6) 0.0027(5) 0.0195(5)
S4 0.153(2) 0.0571(10) 0.0373(8) 0.0047(7) -0.0318(12) -0.0615(12)
S5 0.0307(7) 0.0492(8) 0.0918(13) -0.0146(9) 0.0160(8) -0.0118(7)
S6 0.0547(8) 0.0239(5) 0.0515(7) -0.0057(6) 0.0088(7) 0.0003(5)
S7 0.0437(9) 0.0641(11) 0.0284(8) -0.0055(6) -0.0044(6) 0.0146(6)
S8 0.0201(6) 0.0369(6) 0.0517(8) -0.0041(6) -0.0036(5) 0.0073(5)
U1 0.01517(8) 0.02074(8) 0.02659(9) -0.00225(9) -0.00190(8) 0.00100(4)
C10 0.029(3) 0.031(2) 0.050(3) 0.006(2) 0.009(2) 0.006(2)
C11 0.055(4) 0.052(4) 0.075(5) 0.027(4) 0.034(4) 0.015(3)
C12 0.082(5) 0.052(4) 0.070(4) 0.035(4) 0.025(4) 0.020(4)
C13 0.067(5) 0.047(4) 0.083(5) 0.022(3) 0.014(4) 0.012(3)
C14 0.022(2) 0.036(2) 0.049(3) 0.002(2) 0.005(2) -0.002(2)
C15 0.022(2) 0.035(2) 0.041(3) -0.001(2) 0.004(2) 0.000(2)
C16 0.023(3) 0.044(3) 0.043(3) 0.004(3) 0.007(2) 0.004(2)
C17 0.043(4) 0.050(3) 0.046(3) 0.002(3) 0.008(3) 0.008(3)
C18 0.017(2) 0.031(2) 0.033(3) -0.004(2) -0.0038(19) -0.0018(18)
C19 0.038(3) 0.039(3) 0.044(3) -0.008(2) -0.014(3) 0.010(2)
C20 0.068(4) 0.038(3) 0.030(3) 0.005(2) -0.015(3) 0.008(3)
C21 0.060(4) 0.054(3) 0.036(3) 0.005(3) -0.003(3) 0.007(3)
C22 0.029(3) 0.039(3) 0.081(4) -0.020(3) 0.001(3) -0.012(2)
C23 0.059(14) 0.039(14) 0.091(17) -0.025(12) -0.016(12) -0.013(9)
C24 0.076(7) 0.066(6) 0.156(10) -0.058(7) -0.038(7) 0.004(5)
C25 0.076(7) 0.066(6) 0.156(10) -0.058(7) -0.038(7) 0.004(5)
C23A 0.039(13) 0.027(13) 0.09(2) -0.018(12) 0.044(14) -0.012(9)
C24A 0.076(7) 0.066(6) 0.156(10) -0.058(7) -0.038(7) 0.004(5)
C25A 0.076(7) 0.066(6) 0.156(10) -0.058(7) -0.038(7) 0.004(5)
N9 0.0203(18) 0.0295(18) 0.048(3) -0.0013(18) 0.0009(18) -0.0060(15)
C30 0.028(3) 0.042(3) 0.050(3) -0.014(3) 0.001(2) -0.008(2)
C31 0.042(3) 0.047(3) 0.042(3) -0.014(3) 0.008(3) -0.014(3)
C32 0.039(4) 0.058(4) 0.061(4) -0.008(3) 0.019(3) -0.010(3)
C33 0.077(5) 0.072(5) 0.054(4) -0.015(4) 0.029(4) -0.015(4)
C34 0.033(3) 0.045(3) 0.044(3) 0.005(2) -0.009(2) -0.012(2)
C35 0.034(3) 0.042(3) 0.042(3) 0.005(3) -0.011(2) -0.009(2)
C36 0.048(4) 0.045(3) 0.067(4) -0.004(3) -0.021(3) 0.006(3)
C37 0.044(4) 0.041(4) 0.105(7) -0.001(4) -0.024(4) 0.006(3)
C38 0.031(3) 0.033(2) 0.049(3) -0.003(2) -0.009(2) -0.007(2)
C39 0.039(3) 0.040(3) 0.087(5) -0.007(3) 0.000(3) -0.014(3)
C40 0.039(3) 0.051(3) 0.083(5) 0.020(4) -0.001(3) -0.012(3)
C41 0.059(5) 0.054(4) 0.114(6) 0.016(4) -0.009(5) 0.000(3)
C42 0.058(4) 0.051(4) 0.074(4) -0.037(4) 0.006(4) -0.018(3)
C43 0.062(5) 0.080(5) 0.139(8) -0.073(6) 0.025(5) -0.009(4)
C44 0.081(6) 0.089(6) 0.094(7) -0.027(5) 0.024(5) -0.015(5)
C45 0.108(9) 0.158(11) 0.088(7) -0.020(7) 0.025(7) 0.006(8)
N10 0.032(2) 0.033(2) 0.052(3) -0.012(2) -0.002(2) -0.0063(18)
N11 0.023(2) 0.0345(19) 0.0210(18) -0.0046(17) 0.0031(16) 0.0025(16)
C50 0.031(3) 0.032(2) 0.028(2) -0.001(2) 0.006(2) 0.006(2)
C51 0.032(3) 0.039(3) 0.034(3) -0.001(2) 0.008(2) 0.003(2)
C52 0.041(3) 0.034(3) 0.033(3) 0.004(2) 0.001(3) 0.003(2)
C53 0.044(3) 0.046(3) 0.034(3) 0.000(2) -0.003(2) 0.011(3)
C54 0.026(3) 0.038(3) 0.024(2) -0.009(2) 0.004(2) 0.008(2)
C55 0.033(3) 0.037(3) 0.027(3) -0.006(2) -0.005(2) 0.002(2)
C56 0.053(4) 0.039(3) 0.039(3) -0.006(3) -0.005(3) -0.001(3)
C57 0.074(5) 0.047(3) 0.055(4) 0.011(3) -0.013(4) -0.016(3)
C58 0.023(2) 0.039(3) 0.020(2) -0.006(2) 0.0062(19) 0.000(2)
C59 0.028(3) 0.041(3) 0.023(2) -0.004(2) 0.000(2) 0.006(2)
C60 0.041(3) 0.031(2) 0.030(3) 0.006(2) 0.006(2) 0.002(2)
C61 0.057(4) 0.044(3) 0.044(3) 0.010(3) 0.011(3) 0.014(3)
C62 0.022(3) 0.049(3) 0.034(3) 0.000(2) 0.002(2) -0.002(2)
C63 0.048(4) 0.104(6) 0.043(4) -0.022(4) 0.010(3) -0.034(4)
C64 0.050(4) 0.104(6) 0.060(4) -0.024(4) -0.001(3) -0.032(4)
C65 0.030(5) 0.087(9) 0.050(6) -0.026(6) 0.002(5) -0.021(5)
C65A 0.16(4) 0.17(3) 0.17(3) 0.04(2) -0.06(3) -0.02(3)
N12 0.034(2) 0.052(3) 0.034(2) -0.008(2) -0.007(2) 0.001(2)
C70 0.041(3) 0.028(3) 0.032(3) -0.004(2) -0.010(2) 0.001(2)
C71 0.032(3) 0.051(3) 0.045(3) -0.009(3) 0.003(3) 0.003(2)
C72 0.036(3) 0.038(3) 0.054(3) -0.002(3) -0.006(3) 0.001(2)
C73 0.046(4) 0.056(4) 0.064(4) -0.010(3) -0.006(3) 0.013(3)
C74 0.029(3) 0.103(5) 0.030(3) 0.001(3) -0.007(2) -0.003(3)
C75 0.034(3) 0.102(6) 0.055(4) 0.036(4) -0.002(3) -0.008(3)
C76 0.026(5) 0.041(6) 0.041(6) -0.004(5) 0.003(5) 0.001(4)
C77 0.048(7) 0.069(8) 0.039(6) 0.000(5) -0.014(5) 0.004(5)
C76A 0.048(10) 0.039(9) 0.041(8) 0.007(7) -0.006(7) 0.018(7)
C77A 0.068(13) 0.051(10) 0.044(10) -0.020(8) -0.022(9) 0.033(10)
C78 0.041(3) 0.051(3) 0.054(4) -0.027(3) -0.012(3) 0.003(3)
C79 0.052(4) 0.034(3) 0.077(5) -0.011(3) -0.012(3) -0.002(2)
C80 0.051(4) 0.042(3) 0.146(8) -0.036(5) -0.026(5) 0.003(3)
C81 0.082(6) 0.029(3) 0.167(10) 0.011(5) -0.016(6) -0.006(4)
C82 0.040(3) 0.048(3) 0.031(3) -0.002(2) -0.001(2) 0.001(2)
C83 0.042(3) 0.058(4) 0.039(3) -0.011(3) -0.002(3) -0.001(3)
C84 0.072(4) 0.049(4) 0.042(3) -0.002(3) 0.008(3) -0.018(3)
C85 0.065(4) 0.050(3) 0.059(4) -0.009(3) 0.007(3) -0.015(3)
N13 0.066(7) 0.102(7) 0.310(19) -0.094(10) -0.008(9) 0.008(5)
C91 0.066(6) 0.086(7) 0.140(9) -0.046(7) -0.005(6) 0.005(5)
C92 0.101(8) 0.072(5) 0.115(7) -0.036(5) -0.031(6) 0.001(5)
N14 0.061(4) 0.097(5) 0.076(4) 0.035(4) 0.034(4) 0.045(4)
C93 0.061(5) 0.055(4) 0.059(4) 0.030(3) 0.034(4) 0.036(3)
C94 0.072(5) 0.045(3) 0.069(4) 0.010(3) 0.006(4) 0.019(3)

loop_
_atom_type_symbol
_atom_type_description
_atom_type_scat_dispersion_real
_atom_type_scat_dispersion_imag
_atom_type_scat_source
C C 0.0181 0.0091 'International Tables Vol C Tables 4.2.6.8 and 6.1.1.4'
H H 0.0000 0.0000 'International Tables Vol C Tables 4.2.6.8 and 6.1.1.4'
N N 0.0311 0.0180 'International Tables Vol C Tables 4.2.6.8 and 6.1.1.4'
S S 0.3331 0.5567 'International Tables Vol C Tables 4.2.6.8 and 6.1.1.4'
U U -4.3638 13.4090 'International Tables Vol C Tables 4.2.6.8 and 6.1.1.4'

loop_
_geom_angle_atom_site_label_1
_geom_angle_atom_site_label_2
_geom_angle_atom_site_label_3
_geom_angle
N1 C1 S1 178.1(4)
N2 C2 S2 178.9(5)
N3 C3 S3 178.2(4)
N4 C4 S4 178.7(6)
N5 C5 S5 177.4(5)
N6 C6 S6 178.3(5)
N7 C7 S7 179.3(5)
N8 C8 S8 179.1(5)
C1 N1 U1 165.5(4)
C2 N2 U1 177.8(4)
C3 N3 U1 165.7(4)
C4 N4 U1 176.1(4)
C5 N5 U1 174.7(4)
C6 N6 U1 171.6(4)
C7 N7 U1 167.2(4)
C8 N8 U1 165.7(4)
N7 U1 N3 105.90(15)
N7 U1 N8 78.23(14)
N3 U1 N8 150.48(13)
N7 U1 N4 146.51(15)
N3 U1 N4 76.95(14)
N8 U1 N4 116.03(14)
N7 U1 N1 72.94(15)
N3 U1 N1 71.92(13)
N8 U1 N1 81.89(13)
N4 U1 N1 136.32(14)
N7 U1 N2 140.89(15)
N3 U1 N2 85.43(14)
N8 U1 N2 74.85(13)
N4 U1 N2 72.07(15)
N1 U1 N2 75.59(15)
N7 U1 N6 86.00(17)
N3 U1 N6 137.49(13)
N8 U1 N6 71.26(13)
N4 U1 N6 72.00(16)
N1 U1 N6 148.81(14)
N2 U1 N6 110.98(15)
N7 U1 N5 71.73(15)
N3 U1 N5 72.24(14)
N8 U1 N5 134.58(13)
N4 U1 N5 77.83(15)
N1 U1 N5 119.04(14)
N2 U1 N5 145.87(15)
N6 U1 N5 73.38(13)
C11 C10 N9 115.4(5)
C10 C11 C12 110.5(6)
C13 C12 C11 114.2(7)
C15 C14 N9 115.7(4)
C14 C15 C16 112.3(4)
C17 C16 C15 111.7(5)
C19 C18 N9 116.3(4)
C20 C19 C18 109.9(5)
C19 C20 C21 113.7(5)
N9 C22 C23 114.4(12)
N9 C22 C23A 116.4(18)
C23 C22 C23A 15(3)
C22 C23 C24 108(2)
C25 C24 C23 112(2)
C24A C23A C22 115(3)
C23A C24A C25A 111(3)
C14 N9 C22 106.9(4)
C14 N9 C10 110.8(4)
C22 N9 C10 111.0(4)
C14 N9 C18 111.7(4)
C22 N9 C18 111.0(4)
C10 N9 C18 105.5(4)
C31 C30 N10 117.9(5)
C30 C31 C32 109.5(5)
C31 C32 C33 112.4(6)
C35 C34 N10 116.8(4)
C34 C35 C36 110.4(5)
C35 C36 C37 113.2(6)
N10 C38 C39 116.0(5)
C40 C39 C38 109.7(5)
C39 C40 C41 114.1(7)
N10 C42 C43 115.6(6)
C44 C43 C42 112.7(8)
C45 C44 C43 111.4(9)
C34 N10 C42 106.1(5)
C34 N10 C38 111.9(4)
C42 N10 C38 110.8(5)
C34 N10 C30 111.0(4)
C42 N10 C30 111.6(5)
C38 N10 C30 105.6(4)
C62 N11 C58 111.0(4)
C62 N11 C50 113.3(4)
C58 N11 C50 106.3(4)
C62 N11 C54 105.5(4)
C58 N11 C54 110.2(4)
C50 N11 C54 110.6(4)
N11 C50 C51 115.2(4)
C50 C51 C52 110.6(4)
C51 C52 C53 113.9(4)
C55 C54 N11 115.3(4)
C54 C55 C56 109.5(5)
C57 C56 C55 111.9(5)
N11 C58 C59 116.3(4)
C58 C59 C60 110.2(4)
C59 C60 C61 111.4(5)
N11 C62 C63 114.6(5)
C62 C63 C64 107.1(6)
C65 C64 C65A 32(2)
C65 C64 C63 116.8(8)
C65A C64 C63 88(2)
C74 N12 C70 111.3(5)
C74 N12 C82 111.3(4)
C70 N12 C82 107.4(4)
C74 N12 C78 105.2(5)
C70 N12 C78 110.0(4)
C82 N12 C78 111.7(5)
N12 C70 C71 116.1(5)
C70 C71 C72 111.3(5)
C73 C72 C71 111.8(5)
C75 C74 N12 116.6(6)
C74 C75 C76A 131.3(8)
C74 C75 C76 100.2(7)
C76A C75 C76 41.6(6)
C77 C76 C75 109.2(8)
C77A C76A C75 100.7(11)
C79 C78 N12 116.6(5)
C78 C79 C80 110.9(7)
C81 C80 C79 113.6(9)
N12 C82 C83 114.8(4)
C84 C83 C82 111.9(5)
C83 C84 C85 111.5(6)
N13 C91 C92 175.6(17)
N14 C93 C94 178.9(8)

loop_
_geom_bond_atom_site_label_1
_geom_bond_atom_site_label_2
_geom_bond_distance
C1 N1 1.165(6)
C1 S1 1.629(5)
C2 N2 1.176(7)
C2 S2 1.625(6)
C3 N3 1.167(6)
C3 S3 1.623(5)
C4 N4 1.150(7)
C4 S4 1.626(6)
C5 N5 1.169(7)
C5 S5 1.638(6)
C6 N6 1.162(6)
C6 S6 1.646(5)
C7 N7 1.194(8)
C7 S7 1.608(7)
C8 N8 1.158(6)
C8 S8 1.630(5)
N1 U1 2.432(4)
N2 U1 2.437(4)
N3 U1 2.406(3)
N4 U1 2.427(4)
N5 U1 2.460(4)
N6 U1 2.460(3)
N7 U1 2.402(5)
N8 U1 2.424(3)
C10 C11 1.522(8)
C10 N9 1.530(7)
C11 C12 1.532(11)
C12 C13 1.504(11)
C14 C15 1.503(7)
C14 N9 1.515(7)
C15 C16 1.513(7)
C16 C17 1.498(9)
C18 C19 1.512(7)
C18 N9 1.531(6)
C19 C20 1.508(9)
C20 C21 1.524(9)
C22 N9 1.518(7)
C22 C23 1.53(4)
C22 C23A 1.54(4)
C23 C24 1.59(4)
C24 C25 1.499(15)
C23A C24A 1.39(6)
C24A C25A 1.526(16)
C30 C31 1.491(9)
C30 N10 1.541(7)
C31 C32 1.524(8)
C32 C33 1.536(10)
C34 C35 1.496(9)
C34 N10 1.514(8)
C35 C36 1.506(8)
C36 C37 1.525(12)
C38 N10 1.519(8)
C38 C39 1.532(8)
C39 C40 1.519(11)
C40 C41 1.537(10)
C42 N10 1.518(8)
C42 C43 1.523(13)
C43 C44 1.517(12)
C44 C45 1.370(15)
N11 C62 1.514(6)
N11 C58 1.519(6)
N11 C50 1.521(6)
N11 C54 1.533(6)
C50 C51 1.526(7)
C51 C52 1.528(8)
C52 C53 1.531(9)
C54 C55 1.509(7)
C55 C56 1.547(8)
C56 C57 1.502(10)
C58 C59 1.522(7)
C59 C60 1.523(7)
C60 C61 1.530(8)
C62 C63 1.520(9)
C63 C64 1.588(10)
C64 C65 1.472(11)
C64 C65A 1.511(16)
N12 C74 1.512(8)
N12 C70 1.515(7)
N12 C82 1.516(8)
N12 C78 1.518(8)
C70 C71 1.528(8)
C71 C72 1.528(8)
C72 C73 1.506(9)
C74 C75 1.490(11)
C75 C76A 1.536(11)
C75 C76 1.567(11)
C76 C77 1.520(11)
C76A C77A 1.509(14)
C78 C79 1.508(11)
C79 C80 1.521(10)
C80 C81 1.479(15)
C82 C83 1.520(8)
C83 C84 1.510(10)
C84 C85 1.529(9)
N13 C91 1.159(15)
C91 C92 1.464(15)
N14 C93 1.148(11)
C93 C94 1.442(12)
